data_7044984
loop_
_publ_author_name
'Rasamsetty, Amaleswari'
'Das, Chinmoy'
'Sa\~nudo, E Carolina'
'Shanmugam, Maheswaran'
'Baskar, Viswanathan'

_publ_section_title
;
 Effect of coordination geometry on the magnetic properties of a series of
 Ln<sub>2</sub> and Ln<sub>4</sub> hydroxo clusters.
;
_journal_issue 5
_journal_name_full 'Dalton transactions (Cambridge, England : 2003)'
_journal_page_first 1726
_journal_page_last 1738
_journal_paper_doi 10.1039/c7dt00172j
_journal_volume 47
_journal_year 2018
_chemical_formula_moiety 'C92 H116 Dy4 O32'
_chemical_formula_sum 'C92 H116 Dy4 O32'
_chemical_formula_weight 2383.84
_space_group_crystal_system monoclinic
_space_group_IT_number 13
_space_group_name_Hall '-P 2yac'
_space_group_name_H-M_alt 'P 1 2/n 1'
_symmetry_space_group_name_Hall '-P 2yac'
_symmetry_space_group_name_H-M 'P 1 2/n 1'
_atom_sites_solution_hydrogens geom
_audit_creation_method SHELXL-2014/7
_audit_update_record
;
2016-12-17 deposited with the CCDC.
2017-12-07 downloaded from the CCDC.
;
_cell_angle_alpha 90
_cell_angle_beta 101.308(3)
_cell_angle_gamma 90
_cell_formula_units_Z 4
_cell_length_a 25.136(5)
_cell_length_b 14.190(3)
_cell_length_c 27.383(5)
_cell_measurement_reflns_used 9402
_cell_measurement_temperature 100(2)
_cell_measurement_theta_max 26.07
_cell_measurement_theta_min 2.21
_cell_volume 9577(3)
_computing_cell_refinement 'Bruker SMART'
_computing_data_collection 'Bruker SMART'
_computing_data_reduction 'Bruker SAINT'
_computing_structure_refinement 'SHELXL-2014/7 (Sheldrick, 2014)'
_computing_structure_solution 'Bruker SHELXTL'
_diffrn_ambient_temperature 100(2)
_diffrn_measured_fraction_theta_full 0.999
_diffrn_measured_fraction_theta_max 0.999
_diffrn_measurement_device_type 'CCD area detector'
_diffrn_measurement_method 'phi and omega scans'
_diffrn_radiation_type MoK\a
_diffrn_radiation_wavelength 0.71073
_diffrn_reflns_av_R_equivalents 0.0391
_diffrn_reflns_av_unetI/netI 0.0282
_diffrn_reflns_Laue_measured_fraction_full 0.999
_diffrn_reflns_Laue_measured_fraction_max 0.999
_diffrn_reflns_limit_h_max 29
_diffrn_reflns_limit_h_min -29
_diffrn_reflns_limit_k_max 16
_diffrn_reflns_limit_k_min -16
_diffrn_reflns_limit_l_max 32
_diffrn_reflns_limit_l_min -32
_diffrn_reflns_number 90520
_diffrn_reflns_point_group_measured_fraction_full 0.999
_diffrn_reflns_point_group_measured_fraction_max 0.999
_diffrn_reflns_theta_full 24.999
_diffrn_reflns_theta_max 24.999
_diffrn_reflns_theta_min 1.226
_exptl_absorpt_coefficient_mu 3.165
_exptl_absorpt_correction_T_max 0.6657
_exptl_absorpt_correction_T_min 0.5997
_exptl_absorpt_correction_type multi-scan
_exptl_absorpt_process_details sadabs
_exptl_crystal_colour yellow
_exptl_crystal_density_diffrn 1.653
_exptl_crystal_description block
_exptl_crystal_F_000 4752
_exptl_crystal_size_max 0.300
_exptl_crystal_size_mid 0.200
_exptl_crystal_size_min 0.100
_refine_diff_density_max 3.011
_refine_diff_density_min -1.589
_refine_diff_density_rms 0.122
_refine_ls_extinction_method none
_refine_ls_goodness_of_fit_ref 1.072
_refine_ls_hydrogen_treatment constr
_refine_ls_matrix_type full
_refine_ls_number_parameters 1177
_refine_ls_number_reflns 16853
_refine_ls_number_restraints 0
_refine_ls_restrained_S_all 1.072
_refine_ls_R_factor_all 0.0398
_refine_ls_R_factor_gt 0.0360
_refine_ls_shift/su_max 0.003
_refine_ls_shift/su_mean 0.000
_refine_ls_structure_factor_coef Fsqd
_refine_ls_weighting_details 'w=1/[\s^2^(Fo^2^)+(0.0335P)^2^+48.2589P] where P=(Fo^2^+2Fc^2^)/3'
_refine_ls_weighting_scheme calc
_refine_ls_wR_factor_gt 0.0849
_refine_ls_wR_factor_ref 0.0869
_reflns_Friedel_coverage 0.000
_reflns_number_gt 15447
_reflns_number_total 16853
_reflns_threshold_expression 'I > 2\s(I)'
_cod_data_source_file c7dt00172j2.cif
_cod_data_source_block 2
_cod_depositor_comments 'Adding full bibliography for 7044982--7044987.cif.'
_cod_database_code 7044984
_shelx_shelxl_version_number 2014/7
_shelx_space_group_comment
;
The symmetry employed for this shelxl refinement is uniquely defined
by the following loop, which should always be used as a source of
symmetry information in preference to the above space-group names.
They are only intended as comments.
;
_shelx_estimated_absorpt_t_min 0.450
_shelx_estimated_absorpt_t_max 0.743

loop_
_space_group_symop_operation_xyz
'x, y, z'
'-x+1/2, y, -z+1/2'
'-x, -y, -z'
'x-1/2, -y, z-1/2'

loop_
_atom_site_label
_atom_site_type_symbol
_atom_site_fract_x
_atom_site_fract_y
_atom_site_fract_z
_atom_site_U_iso_or_equiv
_atom_site_adp_type
_atom_site_occupancy
_atom_site_site_symmetry_order
_atom_site_calc_flag
_atom_site_refinement_flags_posn
_atom_site_refinement_flags_adp
Dy2 Dy 0.71600(2) 1.00454(2) 0.80502(2) 0.01693(6) Uani 1 1 d . .
Dy1 Dy 0.81803(2) 0.80908(2) 0.79307(2) 0.01646(6) Uani 1 1 d . .
Dy4 Dy 0.80542(2) 0.40337(2) 0.21359(2) 0.02491(7) Uani 1 1 d . .
O11 O 0.79956(12) 0.9725(2) 0.78200(12) 0.0180(7) Uani 1 1 d . .
O10 O 0.72481(12) 0.8404(2) 0.79028(12) 0.0182(7) Uani 1 1 d . .
C19 C 0.90590(19) 0.9059(3) 0.73229(19) 0.0230(11) Uani 1 1 d . .
O24 O 0.79111(13) 0.5694(3) 0.22357(12) 0.0247(8) Uani 1 1 d . .
O15 O 0.67408(14) 1.1337(2) 0.75690(12) 0.0241(8) Uani 1 1 d . .
C24 C 0.7985(2) 0.9048(3) 0.90073(18) 0.0222(10) Uani 1 1 d . .
O25 O 0.71120(13) 0.4375(3) 0.20686(13) 0.0258(8) Uani 1 1 d . .
O8 O 0.82730(14) 0.8604(2) 0.87517(12) 0.0241(7) Uani 1 1 d . .
O14 O 0.67514(14) 1.1020(2) 0.85741(12) 0.0234(7) Uani 1 1 d . .
O6 O 0.87156(13) 0.9493(2) 0.70114(12) 0.0240(8) Uani 1 1 d . .
O23 O 0.67809(14) 0.7424(3) 0.23855(13) 0.0307(8) Uani 1 1 d . .
O3 O 0.77470(13) 0.6772(2) 0.82086(12) 0.0211(7) Uani 1 1 d . .
C53 C 0.8088(2) 0.8186(4) 0.13123(19) 0.0335(13) Uani 1 1 d . .
O5 O 0.89628(13) 0.8666(2) 0.77115(13) 0.0240(8) Uani 1 1 d . .
O4 O 0.69903(14) 0.7155(2) 0.88020(13) 0.0269(8) Uani 1 1 d . .
C7 C 0.6080(2) 1.2393(4) 0.71482(19) 0.0273(11) Uani 1 1 d . .
O28 O 0.89206(14) 0.4531(3) 0.24731(14) 0.0305(8) Uani 1 1 d . .
O31 O 0.75029(15) 0.2730(3) 0.18228(14) 0.0328(9) Uani 1 1 d . .
O12 O 0.77951(14) 1.1395(2) 0.82267(13) 0.0238(7) Uani 1 1 d . .
C57 C 0.6178(2) 0.7414(5) 0.0452(2) 0.0402(16) Uani 1 1 d . .
O22 O 0.79182(15) 0.4605(3) 0.13432(13) 0.0315(9) Uani 1 1 d . .
O2 O 0.88532(13) 0.7125(2) 0.83978(12) 0.0221(7) Uani 1 1 d . .
O27 O 0.89093(14) 0.5529(3) 0.31003(13) 0.0307(8) Uani 1 1 d . .
O7 O 0.82572(14) 0.6747(2) 0.73640(12) 0.0244(8) Uani 1 1 d . .
O9 O 0.75594(14) 0.9493(2) 0.88230(12) 0.0248(8) Uani 1 1 d . .
O16 O 0.59336(15) 1.0954(3) 0.67089(14) 0.0309(8) Uani 1 1 d . .
C77 C 0.5974(3) 0.1772(5) 0.1045(2) 0.0447(16) Uani 1 1 d . .
H77 H 0.5656 0.2124 0.0968 0.054 Uiso 1 1 calc R U
C34 C 1.0337(2) 0.5876(4) 0.9024(2) 0.0387(14) Uani 1 1 d . .
H34 H 1.0605 0.5731 0.8846 0.046 Uiso 1 1 calc R U
C30 C 0.9269(3) 0.6726(5) 1.0325(2) 0.0508(17) Uani 1 1 d . .
H30A H 0.9411 0.6171 1.0505 0.076 Uiso 1 1 calc R U
H30B H 0.8953 0.6937 1.0442 0.076 Uiso 1 1 calc R U
H30C H 0.9540 0.7213 1.0378 0.076 Uiso 1 1 calc R U
O18 O 0.64762(15) 0.6952(3) 0.12835(13) 0.0331(9) Uani 1 1 d . .
C12 C 0.6469(3) 1.1966(4) 0.9379(2) 0.0370(14) Uani 1 1 d . .
H12 H 0.6838 1.1879 0.9392 0.044 Uiso 1 1 calc R U
C76 C 0.6469(2) 0.2225(4) 0.1145(2) 0.0381(14) Uani 1 1 d . .
O1 O 0.91266(17) 0.6513(3) 0.98067(14) 0.0405(10) Uani 1 1 d . .
C52 C 0.8103(3) 0.9131(4) 0.1179(2) 0.0421(15) Uani 1 1 d . .
H52 H 0.7781 0.9460 0.1078 0.051 Uiso 1 1 calc R U
C51 C 0.8597(3) 0.9589(5) 0.1197(2) 0.0517(18) Uani 1 1 d . .
H51 H 0.8606 1.0224 0.1113 0.062 Uiso 1 1 calc R U
C5 C 0.5852(3) 1.3874(5) 0.6729(2) 0.0491(17) Uani 1 1 d . .
H5 H 0.5837 1.4529 0.6741 0.059 Uiso 1 1 calc R U
O30 O 0.85543(15) 0.3050(3) 0.16746(14) 0.0336(9) Uani 1 1 d . .
C62 C 0.6062(3) 0.8159(5) 0.0122(2) 0.0503(18) Uani 1 1 d . .
C18 C 0.7679(2) 1.2338(4) 0.8370(2) 0.0350(13) Uani 1 1 d . .
H18A H 0.7437 1.2638 0.8099 0.052 Uiso 1 1 calc R U
H18B H 0.8011 1.2691 0.8448 0.052 Uiso 1 1 calc R U
H18C H 0.7513 1.2314 0.8656 0.052 Uiso 1 1 calc R U
O19 O 0.75414(14) 0.7263(3) 0.17304(12) 0.0282(8) Uani 1 1 d . .
C59 C 0.5525(3) 0.6462(7) -0.0104(3) 0.064(2) Uani 1 1 d . .
H59 H 0.5349 0.5889 -0.0182 0.077 Uiso 1 1 calc R U
O26 O 0.83190(16) 0.2673(3) 0.26905(14) 0.0356(9) Uani 1 1 d . .
C84 C 0.8409(2) 0.2478(4) 0.1305(2) 0.0341(13) Uani 1 1 d . .
C61 C 0.5664(3) 0.8057(7) -0.0317(2) 0.058(2) Uani 1 1 d . .
H61 H 0.5570 0.8565 -0.0531 0.070 Uiso 1 1 calc R U
C14 C 0.5737(4) 1.2362(6) 0.9774(3) 0.065(2) Uani 1 1 d . .
H14 H 0.5613 1.2560 1.0056 0.078 Uiso 1 1 calc R U
C13 C 0.6285(3) 1.2255(5) 0.9805(2) 0.0538(18) Uani 1 1 d . .
H13 H 0.6528 1.2372 1.0101 0.065 Uiso 1 1 calc R U
C9 C 0.6109(2) 1.1944(4) 0.8026(2) 0.0279(12) Uani 1 1 d . .
H9 H 0.5793 1.2296 0.8002 0.033 Uiso 1 1 calc R U
C65 C 0.7555(2) 0.5029(4) 0.1040(2) 0.0299(12) Uani 1 1 d . .
C38 C 0.8394(2) 0.6124(3) 0.88692(18) 0.0223(10) Uani 1 1 d . .
H38 H 0.8439 0.5736 0.9148 0.027 Uiso 1 1 calc R U
C45 C 0.6959(2) 0.6191(4) 0.88234(18) 0.0232(11) Uani 1 1 d . .
C83 C 0.7886(2) 0.2081(4) 0.1160(2) 0.0359(13) Uani 1 1 d . .
H83 H 0.7813 0.1718 0.0872 0.043 Uiso 1 1 calc R U
C4 C 0.5684(3) 1.3408(5) 0.6286(2) 0.0467(16) Uani 1 1 d . .
H4 H 0.5557 1.3751 0.5997 0.056 Uiso 1 1 calc R U
O32 O 0.65453(16) 0.3179(3) 0.11297(17) 0.0441(10) Uani 1 1 d . .
O13 O 0.52036(16) 1.1719(3) 0.84939(18) 0.0486(11) Uani 1 1 d . .
C2 C 0.5900(2) 1.1916(4) 0.66925(19) 0.0270(11) Uani 1 1 d . .
C8 C 0.6327(2) 1.1846(4) 0.76039(19) 0.0254(11) Uani 1 1 d . .
C37 C 0.8857(2) 0.6558(3) 0.87540(18) 0.0220(10) Uani 1 1 d . .
C73 C 0.9971(3) 0.4406(7) 0.3362(3) 0.070(2) Uani 1 1 d . .
H73A H 1.0359 0.4355 0.3415 0.105 Uiso 1 1 calc R U
H73B H 0.9811 0.3796 0.3286 0.105 Uiso 1 1 calc R U
H73C H 0.9868 0.4646 0.3658 0.105 Uiso 1 1 calc R U
C60 C 0.5421(3) 0.7207(8) -0.0422(3) 0.065(2) Uani 1 1 d . .
H60 H 0.5175 0.7130 -0.0721 0.078 Uiso 1 1 calc R U
C40 C 0.7412(2) 0.5700(4) 0.87303(17) 0.0217(10) Uani 1 1 d . .
C39 C 0.7877(2) 0.6238(3) 0.85940(18) 0.0208(10) Uani 1 1 d . .
C63 C 0.6252(5) 0.9776(7) -0.0078(3) 0.096(4) Uani 1 1 d . .
H63A H 0.6290 0.9598 -0.0408 0.144 Uiso 1 1 calc R U
H63B H 0.6511 1.0259 0.0046 0.144 Uiso 1 1 calc R U
H63C H 0.5892 1.0009 -0.0087 0.144 Uiso 1 1 calc R U
C74 C 0.9983(3) 0.6041(5) 0.3052(3) 0.064(2) Uani 1 1 d . .
H74A H 0.9903 0.6239 0.3365 0.096 Uiso 1 1 calc R U
H74B H 0.9810 0.6460 0.2793 0.096 Uiso 1 1 calc R U
H74C H 1.0368 0.6054 0.3070 0.096 Uiso 1 1 calc R U
C43 C 0.6522(2) 0.4732(4) 0.8938(2) 0.0321(13) Uani 1 1 d . .
H43 H 0.6224 0.4408 0.9005 0.039 Uiso 1 1 calc R U
C44 C 0.6520(2) 0.5708(4) 0.89328(18) 0.0260(11) Uani 1 1 d . .
H44 H 0.6224 0.6037 0.9003 0.031 Uiso 1 1 calc R U
C1 C 0.5809(3) 1.0460(5) 0.6250(2) 0.0467(16) Uani 1 1 d . .
H1A H 0.5433 1.0550 0.6103 0.070 Uiso 1 1 calc R U
H1B H 0.5879 0.9800 0.6308 0.070 Uiso 1 1 calc R U
H1C H 0.6030 1.0695 0.6028 0.070 Uiso 1 1 calc R U
C56 C 0.6602(2) 0.7416(4) 0.0930(2) 0.0353(14) Uani 1 1 d . .
C11 C 0.6103(2) 1.1807(4) 0.8938(2) 0.0283(12) Uani 1 1 d . .
C20 C 0.9641(2) 0.8990(4) 0.7237(2) 0.0294(12) Uani 1 1 d . .
C36 C 0.9406(2) 0.6304(3) 0.90459(19) 0.0252(11) Uani 1 1 d . .
C35 C 0.9812(2) 0.6108(4) 0.8780(2) 0.0305(12) Uani 1 1 d . .
H35 H 0.9732 0.6131 0.8434 0.037 Uiso 1 1 calc R U
C3 C 0.5702(2) 1.2434(4) 0.6263(2) 0.0365(14) Uani 1 1 d . .
H3 H 0.5581 1.2127 0.5962 0.044 Uiso 1 1 calc R U
C46 C 0.6560(2) 0.7683(4) 0.8939(2) 0.0393(14) Uani 1 1 d . .
H46A H 0.6225 0.7531 0.8719 0.059 Uiso 1 1 calc R U
H46B H 0.6633 0.8344 0.8917 0.059 Uiso 1 1 calc R U
H46C H 0.6533 0.7529 0.9275 0.059 Uiso 1 1 calc R U
C41 C 0.7407(2) 0.4726(4) 0.8743(2) 0.0305(12) Uani 1 1 d . .
H41 H 0.7706 0.4392 0.8683 0.037 Uiso 1 1 calc R U
O17 O 0.6348(2) 0.8966(4) 0.02452(18) 0.0680(16) Uani 1 1 d . .
C70 C 0.9152(2) 0.5036(4) 0.2825(2) 0.0303(12) Uani 1 1 d . .
C25 C 0.8154(2) 0.9024(4) 0.95743(19) 0.0286(12) Uani 1 1 d . .
C82 C 0.7477(2) 0.2204(4) 0.1426(2) 0.0335(13) Uani 1 1 d . .
C55 C 0.7108(2) 0.7847(4) 0.0943(2) 0.0365(14) Uani 1 1 d . .
H55 H 0.7148 0.8226 0.0675 0.044 Uiso 1 1 calc R U
C10 C 0.6338(2) 1.1541(4) 0.84928(19) 0.0256(11) Uani 1 1 d . .
C67 C 0.7594(2) 0.4997(4) 0.0490(2) 0.0334(13) Uani 1 1 d . .
C42 C 0.6962(2) 0.4240(4) 0.8843(2) 0.0349(13) Uani 1 1 d . .
H42 H 0.6962 0.3584 0.8846 0.042 Uiso 1 1 calc R U
C31 C 0.9530(2) 0.6290(4) 0.9566(2) 0.0325(13) Uani 1 1 d . .
C58 C 0.5895(2) 0.6577(5) 0.0334(2) 0.0450(16) Uani 1 1 d . .
H58 H 0.5959 0.6078 0.0558 0.054 Uiso 1 1 calc R U
C17 C 0.4635(3) 1.1678(6) 0.8486(4) 0.069(2) Uani 1 1 d . .
H17A H 0.4570 1.1287 0.8754 0.104 Uiso 1 1 calc R U
H17B H 0.4452 1.1419 0.8175 0.104 Uiso 1 1 calc R U
H17C H 0.4501 1.2302 0.8525 0.104 Uiso 1 1 calc R U
C16 C 0.5546(3) 1.1916(4) 0.8922(2) 0.0387(15) Uani 1 1 d . .
C68 C 0.7385(3) 0.5902(5) 0.0223(2) 0.0488(17) Uani 1 1 d . .
H68A H 0.7609 0.6421 0.0365 0.073 Uiso 1 1 calc R U
H68B H 0.7018 0.6011 0.0260 0.073 Uiso 1 1 calc R U
H68C H 0.7397 0.5848 -0.0124 0.073 Uiso 1 1 calc R U
C92 C 0.8477(3) 0.1726(5) 0.2566(3) 0.0476(16) Uani 1 1 d . .
H92A H 0.8172 0.1413 0.2367 0.071 Uiso 1 1 calc R U
H92B H 0.8599 0.1375 0.2867 0.071 Uiso 1 1 calc R U
H92C H 0.8766 0.1767 0.2384 0.071 Uiso 1 1 calc R U
C21 C 0.9671(2) 0.9272(5) 0.6706(2) 0.0410(15) Uani 1 1 d . .
H21A H 0.9433 0.8878 0.6475 0.061 Uiso 1 1 calc R U
H21B H 1.0037 0.9198 0.6657 0.061 Uiso 1 1 calc R U
H21C H 0.9563 0.9919 0.6652 0.061 Uiso 1 1 calc R U
C80 C 0.6908(3) 0.0735(5) 0.1287(2) 0.0428(15) Uani 1 1 d . .
H80 H 0.7224 0.0380 0.1370 0.051 Uiso 1 1 calc R U
C23 C 0.9836(2) 0.7978(4) 0.7333(3) 0.0418(15) Uani 1 1 d . .
H23A H 0.9815 0.7803 0.7667 0.063 Uiso 1 1 calc R U
H23B H 1.0205 0.7929 0.7290 0.063 Uiso 1 1 calc R U
H23C H 0.9612 0.7565 0.7102 0.063 Uiso 1 1 calc R U
C26 C 0.7924(4) 0.9876(5) 0.9795(2) 0.074(3) Uani 1 1 d . .
H26A H 0.7538 0.9889 0.9685 0.111 Uiso 1 1 calc R U
H26B H 0.8079 1.0439 0.9687 0.111 Uiso 1 1 calc R U
H26C H 0.8011 0.9839 1.0151 0.111 Uiso 1 1 calc R U
C71 C 0.9776(2) 0.5062(5) 0.2938(3) 0.0443(16) Uani 1 1 d . .
C29 C 0.8452(3) 0.5814(4) 0.7493(2) 0.0358(14) Uani 1 1 d . .
H29A H 0.8808 0.5847 0.7698 0.054 Uiso 1 1 calc R U
H29B H 0.8468 0.5467 0.7195 0.054 Uiso 1 1 calc R U
H29C H 0.8211 0.5502 0.7673 0.054 Uiso 1 1 calc R U
C72 C 0.9999(3) 0.4696(5) 0.2479(3) 0.0554(19) Uani 1 1 d . .
H72A H 0.9882 0.5108 0.2200 0.083 Uiso 1 1 calc R U
H72B H 0.9865 0.4071 0.2395 0.083 Uiso 1 1 calc R U
H72C H 1.0389 0.4684 0.2559 0.083 Uiso 1 1 calc R U
C33 C 1.0446(2) 0.5869(4) 0.9537(2) 0.0408(15) Uani 1 1 d . .
H33 H 1.0794 0.5717 0.9704 0.049 Uiso 1 1 calc R U
C32 C 1.0061(2) 0.6077(4) 0.9811(2) 0.0402(14) Uani 1 1 d . .
H32 H 1.0150 0.6078 1.0157 0.048 Uiso 1 1 calc R U
C28 C 0.7928(3) 0.8135(5) 0.9760(2) 0.0433(15) Uani 1 1 d . .
H28A H 0.8038 0.8099 1.0115 0.065 Uiso 1 1 calc R U
H28B H 0.8064 0.7597 0.9611 0.065 Uiso 1 1 calc R U
H28C H 0.7539 0.8146 0.9671 0.065 Uiso 1 1 calc R U
C79 C 0.6406(3) 0.0269(5) 0.1181(3) 0.0482(16) Uani 1 1 d . .
H79 H 0.6385 -0.0384 0.1195 0.058 Uiso 1 1 calc R U
C54 C 0.7551(2) 0.7742(4) 0.1331(2) 0.0314(12) Uani 1 1 d . .
C81 C 0.6947(2) 0.1690(4) 0.1271(2) 0.0350(13) Uani 1 1 d . .
O21 O 0.71563(15) 0.5440(3) 0.11594(13) 0.0302(8) Uani 1 1 d . .
O20 O 0.85406(16) 0.6753(3) 0.15303(16) 0.0415(10) Uani 1 1 d . .
O29 O 0.82795(18) 0.2325(3) 0.02420(15) 0.0466(11) Uani 1 1 d . .
C48 C 0.8576(2) 0.7690(4) 0.1442(2) 0.0350(13) Uani 1 1 d . .
C85 C 0.8839(2) 0.2166(4) 0.1033(2) 0.0366(13) Uani 1 1 d . .
C86 C 0.9350(3) 0.1971(4) 0.1319(2) 0.0404(14) Uani 1 1 d . .
H86 H 0.9409 0.2058 0.1662 0.049 Uiso 1 1 calc R U
C90 C 0.8767(3) 0.2072(4) 0.0520(2) 0.0410(14) Uani 1 1 d . .
C49 C 0.9067(3) 0.8161(5) 0.1457(2) 0.0451(16) Uani 1 1 d . .
H49 H 0.9393 0.7837 0.1549 0.054 Uiso 1 1 calc R U
C47 C 0.9032(3) 0.6230(5) 0.1648(3) 0.0526(18) Uani 1 1 d . .
H47A H 0.9229 0.6294 0.1383 0.079 Uiso 1 1 calc R U
H47B H 0.8950 0.5577 0.1689 0.079 Uiso 1 1 calc R U
H47C H 0.9248 0.6465 0.1952 0.079 Uiso 1 1 calc R U
C50 C 0.9071(3) 0.9095(5) 0.1339(2) 0.0512(18) Uani 1 1 d . .
H50 H 0.9401 0.9401 0.1355 0.061 Uiso 1 1 calc R U
C64 C 0.6718(3) 0.8381(4) 0.2226(2) 0.0430(15) Uani 1 1 d . .
H64A H 0.7068 0.8647 0.2219 0.065 Uiso 1 1 calc R U
H64B H 0.6549 0.8733 0.2453 0.065 Uiso 1 1 calc R U
H64C H 0.6496 0.8408 0.1899 0.065 Uiso 1 1 calc R U
C87 C 0.9779(3) 0.1645(5) 0.1101(3) 0.0483(17) Uani 1 1 d . .
H87 H 1.0115 0.1511 0.1300 0.058 Uiso 1 1 calc R U
C89 C 0.9196(3) 0.1744(5) 0.0308(3) 0.0512(18) Uani 1 1 d . .
H89 H 0.9143 0.1671 -0.0036 0.061 Uiso 1 1 calc R U
C88 C 0.9699(3) 0.1527(5) 0.0598(3) 0.0536(19) Uani 1 1 d . .
H88 H 0.9978 0.1304 0.0451 0.064 Uiso 1 1 calc R U
C91 C 0.8251(3) 0.2528(6) -0.0273(2) 0.0557(19) Uani 1 1 d . .
H91A H 0.8530 0.2970 -0.0307 0.083 Uiso 1 1 calc R U
H91B H 0.7902 0.2793 -0.0411 0.083 Uiso 1 1 calc R U
H91C H 0.8301 0.1957 -0.0447 0.083 Uiso 1 1 calc R U
C22 C 0.9982(2) 0.9666(5) 0.7603(2) 0.0396(14) Uani 1 1 d . .
H22A H 0.9848 1.0297 0.7539 0.059 Uiso 1 1 calc R U
H22B H 1.0353 0.9638 0.7564 0.059 Uiso 1 1 calc R U
H22C H 0.9961 0.9490 0.7937 0.059 Uiso 1 1 calc R U
C27 C 0.8772(3) 0.9006(5) 0.9733(2) 0.0442(16) Uani 1 1 d . .
H27A H 0.8921 0.9567 0.9618 0.066 Uiso 1 1 calc R U
H27B H 0.8913 0.8464 0.9591 0.066 Uiso 1 1 calc R U
H27C H 0.8870 0.8975 1.0090 0.066 Uiso 1 1 calc R U
C6 C 0.6045(3) 1.3358(4) 0.7157(2) 0.0377(14) Uani 1 1 d . .
H6 H 0.6153 1.3673 0.7458 0.045 Uiso 1 1 calc R U
C66 C 0.7225(3) 0.4173(5) 0.0256(2) 0.0494(17) Uani 1 1 d . .
H66A H 0.7244 0.4112 -0.0089 0.074 Uiso 1 1 calc R U
H66B H 0.6858 0.4298 0.0286 0.074 Uiso 1 1 calc R U
H66C H 0.7346 0.3598 0.0428 0.074 Uiso 1 1 calc R U
C78 C 0.5946(3) 0.0809(5) 0.1057(2) 0.0467(16) Uani 1 1 d . .
H78 H 0.5609 0.0515 0.0979 0.056 Uiso 1 1 calc R U
C15 C 0.5367(3) 1.2193(5) 0.9352(3) 0.0524(18) Uani 1 1 d . .
H15 H 0.4998 1.2260 0.9349 0.063 Uiso 1 1 calc R U
C75 C 0.6080(3) 0.3762(6) 0.1022(3) 0.066(2) Uani 1 1 d . .
H75A H 0.5872 0.3604 0.0699 0.099 Uiso 1 1 calc R U
H75B H 0.6190 0.4410 0.1024 0.099 Uiso 1 1 calc R U
H75C H 0.5862 0.3668 0.1269 0.099 Uiso 1 1 calc R U
Dy3 Dy 0.69793(2) 0.60106(2) 0.19113(2) 0.02369(7) Uani 1 1 d . .
C69 C 0.8164(3) 0.4795(6) 0.0433(2) 0.0503(17) Uani 1 1 d . .
H69A H 0.8396 0.5304 0.0573 0.075 Uiso 1 1 calc R U
H69B H 0.8174 0.4731 0.0086 0.075 Uiso 1 1 calc R U
H69C H 0.8286 0.4220 0.0604 0.075 Uiso 1 1 calc R U

loop_
_atom_site_aniso_label
_atom_site_aniso_U_11
_atom_site_aniso_U_22
_atom_site_aniso_U_33
_atom_site_aniso_U_23
_atom_site_aniso_U_13
_atom_site_aniso_U_12
Dy2 0.01645(11) 0.01865(12) 0.01663(11) -0.00011(8) 0.00553(8) 0.00159(8)
Dy1 0.01396(11) 0.01850(12) 0.01727(11) 0.00090(8) 0.00395(8) 0.00036(8)
Dy4 0.01748(12) 0.03572(15) 0.02172(13) 0.00108(10) 0.00434(9) 0.00181(10)
O11 0.0150(16) 0.0212(17) 0.0182(17) -0.0013(13) 0.0042(13) -0.0002(13)
O10 0.0140(16) 0.0209(17) 0.0194(17) -0.0010(13) 0.0029(13) 0.0008(13)
C19 0.019(3) 0.024(3) 0.028(3) -0.007(2) 0.009(2) -0.003(2)
O24 0.0176(17) 0.039(2) 0.0179(17) -0.0006(15) 0.0043(14) -0.0004(15)
O15 0.0261(19) 0.0253(19) 0.0213(18) -0.0018(14) 0.0058(14) 0.0077(15)
C24 0.026(3) 0.018(2) 0.023(3) 0.001(2) 0.004(2) -0.003(2)
O25 0.0173(17) 0.034(2) 0.0260(19) -0.0013(16) 0.0038(14) 0.0011(15)
O8 0.0254(18) 0.0266(19) 0.0207(18) 0.0011(15) 0.0055(14) 0.0031(15)
O14 0.0240(18) 0.0237(18) 0.0242(18) -0.0003(14) 0.0093(15) 0.0037(15)
O6 0.0194(18) 0.0297(19) 0.0241(18) 0.0057(15) 0.0069(15) -0.0002(15)
O23 0.028(2) 0.039(2) 0.0252(19) -0.0019(16) 0.0059(16) 0.0052(17)
O3 0.0182(17) 0.0225(18) 0.0233(18) 0.0027(14) 0.0058(14) 0.0013(14)
C53 0.046(3) 0.037(3) 0.017(3) 0.004(2) 0.006(2) 0.000(3)
O5 0.0176(17) 0.0294(19) 0.0255(19) 0.0035(15) 0.0060(14) -0.0008(14)
O4 0.0244(19) 0.0252(19) 0.033(2) -0.0027(16) 0.0113(16) 0.0027(15)
C7 0.027(3) 0.029(3) 0.025(3) 0.001(2) 0.005(2) 0.007(2)
O28 0.0202(19) 0.039(2) 0.032(2) 0.0020(18) 0.0062(16) 0.0004(16)
O31 0.030(2) 0.039(2) 0.032(2) -0.0085(17) 0.0103(16) -0.0019(17)
O12 0.0245(18) 0.0200(18) 0.0280(19) -0.0028(14) 0.0078(15) -0.0007(14)
C57 0.037(3) 0.065(4) 0.021(3) 0.006(3) 0.011(2) 0.028(3)
O22 0.029(2) 0.043(2) 0.0236(19) 0.0019(17) 0.0090(16) 0.0091(17)
O2 0.0187(17) 0.0246(18) 0.0235(18) 0.0018(15) 0.0052(14) -0.0004(14)
O27 0.0190(18) 0.042(2) 0.029(2) 0.0020(17) -0.0006(15) -0.0022(16)
O7 0.0256(19) 0.0237(18) 0.0234(18) -0.0002(14) 0.0036(15) 0.0067(15)
O9 0.0267(19) 0.0289(19) 0.0196(18) 0.0003(15) 0.0064(15) 0.0045(15)
O16 0.032(2) 0.030(2) 0.029(2) -0.0053(16) 0.0009(16) 0.0005(16)
C77 0.032(3) 0.053(4) 0.047(4) -0.007(3) 0.003(3) 0.000(3)
C34 0.028(3) 0.036(3) 0.053(4) 0.004(3) 0.009(3) 0.001(2)
C30 0.058(4) 0.065(5) 0.028(3) 0.002(3) 0.004(3) 0.010(4)
O18 0.026(2) 0.048(2) 0.025(2) 0.0018(18) 0.0026(16) 0.0094(17)
C12 0.057(4) 0.033(3) 0.026(3) 0.000(2) 0.022(3) -0.002(3)
C76 0.038(3) 0.042(4) 0.034(3) -0.004(3) 0.005(3) 0.002(3)
O1 0.040(2) 0.053(3) 0.027(2) 0.0004(19) 0.0031(18) 0.008(2)
C52 0.054(4) 0.037(3) 0.035(3) 0.005(3) 0.007(3) 0.001(3)
C51 0.078(5) 0.037(4) 0.040(4) 0.005(3) 0.012(4) -0.012(4)
C5 0.064(5) 0.034(3) 0.042(4) -0.001(3) -0.006(3) 0.017(3)
O30 0.028(2) 0.047(2) 0.028(2) 0.0028(18) 0.0095(16) 0.0050(18)
C62 0.051(4) 0.063(5) 0.037(4) 0.002(3) 0.008(3) 0.027(4)
C18 0.034(3) 0.027(3) 0.046(3) -0.014(3) 0.012(3) -0.003(2)
O19 0.0259(19) 0.039(2) 0.0200(18) 0.0033(16) 0.0047(15) 0.0086(16)
C59 0.030(4) 0.121(7) 0.038(4) -0.010(4) 0.000(3) 0.001(4)
O26 0.039(2) 0.035(2) 0.035(2) 0.0014(18) 0.0146(18) 0.0028(18)
C84 0.033(3) 0.039(3) 0.032(3) 0.003(3) 0.009(2) 0.004(3)
C61 0.044(4) 0.108(7) 0.023(3) 0.015(4) 0.011(3) 0.036(4)
C14 0.087(6) 0.066(5) 0.057(5) 0.006(4) 0.051(5) 0.023(4)
C13 0.079(5) 0.053(4) 0.034(4) -0.003(3) 0.023(4) 0.005(4)
C9 0.023(3) 0.028(3) 0.033(3) -0.004(2) 0.006(2) 0.010(2)
C65 0.028(3) 0.033(3) 0.029(3) 0.000(2) 0.006(2) 0.002(2)
C38 0.026(3) 0.022(3) 0.019(2) 0.001(2) 0.006(2) 0.000(2)
C45 0.023(3) 0.030(3) 0.017(2) 0.001(2) 0.004(2) 0.002(2)
C83 0.033(3) 0.043(3) 0.032(3) -0.002(3) 0.006(2) 0.006(3)
C4 0.056(4) 0.048(4) 0.030(3) 0.005(3) -0.007(3) 0.014(3)
O32 0.033(2) 0.040(2) 0.058(3) -0.002(2) 0.004(2) 0.0024(19)
O13 0.026(2) 0.055(3) 0.068(3) -0.007(2) 0.018(2) 0.004(2)
C2 0.020(3) 0.034(3) 0.026(3) -0.003(2) 0.004(2) 0.007(2)
C8 0.027(3) 0.022(3) 0.026(3) -0.003(2) 0.002(2) 0.002(2)
C37 0.025(3) 0.022(3) 0.018(2) -0.002(2) 0.004(2) 0.002(2)
C73 0.039(4) 0.097(7) 0.068(5) 0.020(5) -0.005(4) 0.003(4)
C60 0.026(3) 0.132(8) 0.035(4) -0.009(5) 0.000(3) 0.008(4)
C40 0.022(3) 0.027(3) 0.016(2) 0.001(2) 0.0062(19) -0.001(2)
C39 0.024(3) 0.018(2) 0.022(3) -0.004(2) 0.009(2) 0.0005(19)
C63 0.149(10) 0.078(6) 0.058(5) 0.033(5) 0.015(6) 0.056(7)
C74 0.035(4) 0.062(5) 0.090(6) -0.007(4) 0.003(4) -0.017(3)
C43 0.024(3) 0.047(4) 0.026(3) 0.003(2) 0.005(2) -0.010(2)
C44 0.018(2) 0.041(3) 0.019(3) -0.001(2) 0.003(2) 0.001(2)
C1 0.050(4) 0.044(4) 0.040(4) -0.017(3) -0.005(3) 0.004(3)
C56 0.033(3) 0.049(4) 0.023(3) -0.005(3) 0.001(2) 0.017(3)
C11 0.036(3) 0.022(3) 0.032(3) 0.002(2) 0.019(2) 0.004(2)
C20 0.018(3) 0.037(3) 0.034(3) 0.002(2) 0.009(2) -0.003(2)
C36 0.025(3) 0.020(3) 0.030(3) 0.005(2) 0.003(2) -0.002(2)
C35 0.019(3) 0.024(3) 0.048(3) 0.006(2) 0.006(2) -0.003(2)
C3 0.038(3) 0.044(4) 0.023(3) -0.004(2) -0.004(2) 0.007(3)
C46 0.035(3) 0.033(3) 0.056(4) -0.005(3) 0.023(3) 0.007(3)
C41 0.029(3) 0.029(3) 0.036(3) 0.004(2) 0.010(2) 0.002(2)
O17 0.100(4) 0.057(3) 0.040(3) 0.019(2) -0.003(3) 0.030(3)
C70 0.025(3) 0.029(3) 0.039(3) 0.016(3) 0.011(2) 0.006(2)
C25 0.037(3) 0.030(3) 0.018(3) -0.003(2) 0.002(2) 0.006(2)
C82 0.028(3) 0.040(3) 0.033(3) -0.001(3) 0.009(2) 0.003(2)
C55 0.047(4) 0.039(3) 0.022(3) 0.010(2) 0.005(3) 0.007(3)
C10 0.026(3) 0.025(3) 0.028(3) -0.006(2) 0.010(2) 0.000(2)
C67 0.036(3) 0.047(4) 0.020(3) 0.005(2) 0.010(2) 0.006(3)
C42 0.043(3) 0.023(3) 0.040(3) 0.007(2) 0.010(3) -0.006(2)
C31 0.028(3) 0.033(3) 0.034(3) 0.006(2) 0.001(2) 0.000(2)
C58 0.028(3) 0.068(5) 0.040(4) -0.009(3) 0.006(3) 0.002(3)
C17 0.026(4) 0.067(5) 0.120(7) 0.001(5) 0.028(4) 0.001(3)
C16 0.046(4) 0.028(3) 0.051(4) 0.007(3) 0.029(3) 0.010(3)
C68 0.064(4) 0.060(4) 0.025(3) 0.009(3) 0.014(3) 0.018(4)
C92 0.051(4) 0.050(4) 0.046(4) -0.001(3) 0.018(3) 0.011(3)
C21 0.029(3) 0.057(4) 0.042(4) 0.000(3) 0.019(3) -0.005(3)
C80 0.041(4) 0.045(4) 0.044(4) 0.000(3) 0.013(3) 0.003(3)
C23 0.029(3) 0.039(3) 0.059(4) 0.002(3) 0.011(3) 0.009(3)
C26 0.128(8) 0.062(5) 0.023(3) -0.018(3) -0.009(4) 0.046(5)
C71 0.024(3) 0.041(4) 0.064(4) -0.002(3) 0.000(3) 0.002(3)
C29 0.049(4) 0.029(3) 0.027(3) -0.002(2) 0.003(3) 0.021(3)
C72 0.033(4) 0.063(5) 0.073(5) -0.004(4) 0.015(3) 0.003(3)
C33 0.029(3) 0.046(4) 0.045(4) 0.006(3) 0.001(3) -0.001(3)
C32 0.039(3) 0.046(4) 0.031(3) 0.008(3) -0.003(3) 0.001(3)
C28 0.044(4) 0.060(4) 0.025(3) 0.009(3) 0.006(3) -0.012(3)
C79 0.051(4) 0.043(4) 0.055(4) -0.009(3) 0.020(3) -0.008(3)
C54 0.040(3) 0.032(3) 0.024(3) 0.000(2) 0.011(2) 0.009(2)
C81 0.035(3) 0.037(3) 0.034(3) -0.006(3) 0.007(3) 0.000(3)
O21 0.030(2) 0.041(2) 0.0203(18) 0.0036(16) 0.0053(15) 0.0086(17)
O20 0.032(2) 0.043(2) 0.054(3) 0.016(2) 0.020(2) 0.0052(18)
O29 0.048(3) 0.062(3) 0.031(2) 0.003(2) 0.010(2) 0.008(2)
C48 0.032(3) 0.052(4) 0.023(3) 0.004(3) 0.010(2) -0.003(3)
C85 0.037(3) 0.033(3) 0.044(3) 0.000(3) 0.019(3) 0.003(3)
C86 0.043(4) 0.041(4) 0.039(3) 0.003(3) 0.009(3) 0.001(3)
C90 0.040(3) 0.042(4) 0.043(4) -0.001(3) 0.012(3) -0.004(3)
C49 0.043(4) 0.064(5) 0.029(3) 0.008(3) 0.009(3) -0.006(3)
C47 0.036(4) 0.068(5) 0.061(4) 0.021(4) 0.026(3) 0.015(3)
C50 0.054(4) 0.061(5) 0.039(4) -0.003(3) 0.009(3) -0.017(4)
C64 0.044(4) 0.044(4) 0.039(3) -0.006(3) 0.004(3) 0.007(3)
C87 0.035(3) 0.040(4) 0.070(5) 0.005(3) 0.011(3) 0.002(3)
C89 0.064(5) 0.051(4) 0.047(4) -0.008(3) 0.030(4) -0.006(3)
C88 0.046(4) 0.043(4) 0.082(6) 0.000(4) 0.036(4) 0.003(3)
C91 0.075(5) 0.068(5) 0.027(3) 0.000(3) 0.015(3) 0.005(4)
C22 0.020(3) 0.050(4) 0.050(4) -0.003(3) 0.009(3) -0.005(3)
C27 0.044(4) 0.059(4) 0.025(3) 0.005(3) -0.005(3) -0.014(3)
C6 0.049(4) 0.029(3) 0.030(3) -0.002(2) -0.004(3) 0.013(3)
C66 0.052(4) 0.062(5) 0.035(3) -0.008(3) 0.011(3) 0.002(3)
C78 0.040(4) 0.054(4) 0.049(4) -0.009(3) 0.015(3) -0.013(3)
C15 0.061(5) 0.049(4) 0.059(5) 0.009(3) 0.040(4) 0.017(3)
C75 0.038(4) 0.062(5) 0.089(6) -0.011(4) -0.009(4) 0.012(4)
Dy3 0.01634(12) 0.03670(15) 0.01788(12) -0.00027(10) 0.00297(9) 0.00360(10)
C69 0.048(4) 0.075(5) 0.033(3) 0.005(3) 0.018(3) 0.009(4)

loop_
_atom_type_symbol
_atom_type_description
_atom_type_scat_dispersion_real
_atom_type_scat_dispersion_imag
_atom_type_scat_source
C C 0.0033 0.0016 'International Tables Vol C Tables 4.2.6.8 and 6.1.1.4'
H H 0.0000 0.0000 'International Tables Vol C Tables 4.2.6.8 and 6.1.1.4'
O O 0.0106 0.0060 'International Tables Vol C Tables 4.2.6.8 and 6.1.1.4'
Dy Dy -0.1892 4.4098 'International Tables Vol C Tables 4.2.6.8 and 6.1.1.4'

loop_
_geom_angle_atom_site_label_1
_geom_angle_atom_site_label_2
_geom_angle_atom_site_label_3
_geom_angle
_geom_angle_site_symmetry_1
_geom_angle_site_symmetry_3
O9 Dy2 O6 100.93(12) . 2_656
O9 Dy2 O11 85.92(11) . .
O6 Dy2 O11 143.36(11) 2_656 .
O9 Dy2 O14 78.70(12) . .
O6 Dy2 O14 73.87(12) 2_656 .
O11 Dy2 O14 142.33(11) . .
O9 Dy2 O15 147.14(12) . .
O6 Dy2 O15 84.76(12) 2_656 .
O11 Dy2 O15 108.80(11) . .
O14 Dy2 O15 71.82(11) . .
O9 Dy2 O11 144.44(11) . 2_656
O6 Dy2 O11 83.97(11) 2_656 2_656
O11 Dy2 O11 71.04(12) . 2_656
O14 Dy2 O11 135.43(11) . 2_656
O15 Dy2 O11 67.98(11) . 2_656
O9 Dy2 O10 77.50(12) . .
O6 Dy2 O10 77.00(11) 2_656 .
O11 Dy2 O10 69.38(11) . .
O14 Dy2 O10 137.73(11) . .
O15 Dy2 O10 134.85(11) . .
O11 Dy2 O10 69.27(11) 2_656 .
O9 Dy2 O12 86.31(12) . .
O6 Dy2 O12 147.53(11) 2_656 .
O11 Dy2 O12 68.10(11) . .
O14 Dy2 O12 76.70(11) . .
O15 Dy2 O12 73.22(12) . .
O11 Dy2 O12 108.41(11) 2_656 .
O10 Dy2 O12 135.29(11) . .
O9 Dy2 Dy2 123.76(9) . 2_656
O6 Dy2 Dy2 121.32(8) 2_656 2_656
O11 Dy2 Dy2 38.00(8) . 2_656
O14 Dy2 Dy2 143.95(8) . 2_656
O15 Dy2 Dy2 77.10(8) . 2_656
O11 Dy2 Dy2 37.46(7) 2_656 2_656
O10 Dy2 Dy2 77.95(8) . 2_656
O12 Dy2 Dy2 77.22(8) . 2_656
O9 Dy2 Dy1 69.67(8) . .
O6 Dy2 Dy1 113.07(9) 2_656 .
O11 Dy2 Dy1 35.91(8) . .
O14 Dy2 Dy1 148.33(8) . .
O15 Dy2 Dy1 137.80(8) . .
O11 Dy2 Dy1 75.98(8) 2_656 .
O10 Dy2 Dy1 36.12(7) . .
O12 Dy2 Dy1 99.17(8) . .
Dy2 Dy2 Dy1 60.849(8) 2_656 .
O9 Dy2 Dy1 113.29(9) . 2_656
O6 Dy2 Dy1 68.02(8) 2_656 2_656
O11 Dy2 Dy1 76.17(8) . 2_656
O14 Dy2 Dy1 141.49(8) . 2_656
O15 Dy2 Dy1 98.93(8) . 2_656
O11 Dy2 Dy1 36.06(8) 2_656 2_656
O10 Dy2 Dy1 35.93(7) . 2_656
O12 Dy2 Dy1 137.82(8) . 2_656
Dy2 Dy2 Dy1 60.740(10) 2_656 2_656
Dy1 Dy2 Dy1 58.587(11) . 2_656
O5 Dy1 O8 102.17(12) . .
O5 Dy1 O2 77.84(12) . .
O8 Dy1 O2 74.47(12) . .
O5 Dy1 O3 146.18(12) . .
O8 Dy1 O3 84.37(12) . .
O2 Dy1 O3 72.01(11) . .
O5 Dy1 O10 86.15(11) . 2_656
O8 Dy1 O10 144.29(11) . 2_656
O2 Dy1 O10 140.96(11) . 2_656
O3 Dy1 O10 107.92(11) . 2_656
O5 Dy1 O10 144.11(12) . .
O8 Dy1 O10 83.33(11) . .
O2 Dy1 O10 136.70(11) . .
O3 Dy1 O10 69.15(11) . .
O10 Dy1 O10 70.96(13) 2_656 .
O5 Dy1 O11 77.14(11) . .
O8 Dy1 O11 78.36(11) . .
O2 Dy1 O11 137.85(11) . .
O3 Dy1 O11 136.35(11) . .
O10 Dy1 O11 69.67(11) 2_656 .
O10 Dy1 O11 69.22(11) . .
O5 Dy1 O7 86.23(12) . .
O8 Dy1 O7 146.62(11) . .
O2 Dy1 O7 75.94(11) . .
O3 Dy1 O7 72.04(11) . .
O10 Dy1 O7 67.60(11) 2_656 .
O10 Dy1 O7 108.69(11) . .
O11 Dy1 O7 134.90(11) . .
O5 Dy1 Dy1 123.55(8) . 2_656
O8 Dy1 Dy1 120.83(8) . 2_656
O2 Dy1 Dy1 144.22(8) . 2_656
O3 Dy1 Dy1 77.40(8) . 2_656
O10 Dy1 Dy1 37.63(7) 2_656 2_656
O10 Dy1 Dy1 37.55(8) . 2_656
O11 Dy1 Dy1 77.78(7) . 2_656
O7 Dy1 Dy1 77.34(8) . 2_656
O5 Dy1 Dy2 112.57(9) . .
O8 Dy1 Dy2 68.53(8) . .
O2 Dy1 Dy2 142.86(8) . .
O3 Dy1 Dy2 100.77(8) . .
O10 Dy1 Dy2 76.17(8) 2_656 .
O10 Dy1 Dy2 36.30(8) . .
O11 Dy1 Dy2 35.57(7) . .
O7 Dy1 Dy2 137.90(8) . .
Dy1 Dy1 Dy2 60.760(10) 2_656 .
O5 Dy1 Dy2 69.39(8) . 2_656
O8 Dy1 Dy2 114.56(9) . 2_656
O2 Dy1 Dy2 147.11(8) . 2_656
O3 Dy1 Dy2 138.02(8) . 2_656
O10 Dy1 Dy2 36.18(8) 2_656 2_656
O10 Dy1 Dy2 76.05(8) . 2_656
O11 Dy1 Dy2 36.22(8) . 2_656
O7 Dy1 Dy2 98.68(8) . 2_656
Dy1 Dy1 Dy2 60.652(8) 2_656 2_656
Dy2 Dy1 Dy2 58.410(11) . 2_656
O22 Dy4 O28 103.08(13) . .
O22 Dy4 O25 142.15(13) . 2_655
O28 Dy4 O25 83.75(12) . 2_655
O22 Dy4 O31 88.02(14) . .
O28 Dy4 O31 145.51(13) . .
O25 Dy4 O31 107.39(12) 2_655 .
O22 Dy4 O25 83.86(12) . .
O28 Dy4 O25 144.51(13) . .
O25 Dy4 O25 71.08(14) 2_655 .
O31 Dy4 O25 68.26(13) . .
O22 Dy4 O30 72.65(13) . .
O28 Dy4 O30 80.63(13) . .
O25 Dy4 O30 144.69(12) 2_655 .
O31 Dy4 O30 71.61(13) . .
O25 Dy4 O30 133.76(12) . .
O22 Dy4 O24 76.23(12) . .
O28 Dy4 O24 78.78(12) . .
O25 Dy4 O24 68.60(12) 2_655 .
O31 Dy4 O24 135.70(12) . .
O25 Dy4 O24 69.05(12) . .
O30 Dy4 O24 137.34(12) . .
O22 Dy4 O26 146.84(13) . .
O28 Dy4 O26 82.70(13) . .
O25 Dy4 O26 70.45(12) 2_655 .
O31 Dy4 O26 71.31(14) . .
O25 Dy4 O26 110.48(12) . .
O30 Dy4 O26 76.26(13) . .
O24 Dy4 O26 136.44(12) . .
O22 Dy4 Dy4 121.38(9) . 2_655
O28 Dy4 Dy4 122.16(9) . 2_655
O25 Dy4 Dy4 38.42(8) 2_655 2_655
O31 Dy4 Dy4 75.42(9) . 2_655
O25 Dy4 Dy4 37.64(8) . 2_655
O30 Dy4 Dy4 143.64(10) . 2_655
O24 Dy4 Dy4 78.19(8) . 2_655
O26 Dy4 Dy4 79.07(9) . 2_655
O22 Dy4 Dy3 111.57(10) . 2_655
O28 Dy4 Dy3 69.46(9) . 2_655
O25 Dy4 Dy3 35.71(9) 2_655 2_655
O31 Dy4 Dy3 136.60(9) . 2_655
O25 Dy4 Dy3 75.59(8) . 2_655
O30 Dy4 Dy3 150.04(9) . 2_655
O24 Dy4 Dy3 35.39(8) . 2_655
O26 Dy4 Dy3 101.09(9) . 2_655
Dy4 Dy4 Dy3 61.247(9) 2_655 2_655
O22 Dy4 Dy3 67.67(9) . .
O28 Dy4 Dy3 114.75(10) . .
O25 Dy4 Dy3 75.62(9) 2_655 .
O31 Dy4 Dy3 99.70(9) . .
O25 Dy4 Dy3 35.71(9) . .
O30 Dy4 Dy3 139.67(9) . .
O24 Dy4 Dy3 36.01(8) . .
O26 Dy4 Dy3 139.74(9) . .
Dy4 Dy4 Dy3 60.813(10) 2_655 .
Dy3 Dy4 Dy3 57.981(11) 2_655 .
Dy2 O11 Dy1 108.51(12) . .
Dy2 O11 Dy2 104.54(12) . 2_656
Dy1 O11 Dy2 107.72(12) . 2_656
Dy1 O10 Dy1 104.82(12) 2_656 .
Dy1 O10 Dy2 107.88(12) 2_656 .
Dy1 O10 Dy2 107.58(12) . .
O6 C19 O5 124.8(4) . .
O6 C19 C20 118.6(4) . .
O5 C19 C20 116.6(4) . .
Dy3 O24 Dy3 104.52(13) 2_655 .
Dy3 O24 Dy4 108.08(14) 2_655 .
Dy3 O24 Dy4 107.51(13) . .
C8 O15 Dy2 132.0(3) . .
O9 C24 O8 124.0(4) . .
O9 C24 C25 117.7(4) . .
O8 C24 C25 118.3(4) . .
Dy4 O25 Dy3 109.02(14) 2_655 .
Dy4 O25 Dy4 103.94(13) 2_655 .
Dy3 O25 Dy4 108.31(14) . .
C24 O8 Dy1 136.6(3) . .
C10 O14 Dy2 132.6(3) . .
C19 O6 Dy2 137.5(3) . 2_656
C64 O23 Dy3 128.9(3) . .
C39 O3 Dy1 132.1(3) . .
C52 C53 C48 118.9(6) . .
C52 C53 C54 119.0(6) . .
C48 C53 C54 122.0(5) . .
C19 O5 Dy1 133.3(3) . .
C45 O4 C46 117.4(4) . .
C6 C7 C2 118.9(5) . .
C6 C7 C8 121.3(5) . .
C2 C7 C8 119.8(5) . .
C70 O28 Dy4 138.2(3) . .
C82 O31 Dy4 132.5(3) . .
C18 O12 Dy2 127.9(3) . .
C62 C57 C58 118.0(6) . .
C62 C57 C56 125.7(7) . .
C58 C57 C56 116.3(6) . .
C65 O22 Dy4 138.7(3) . .
C37 O2 Dy1 133.5(3) . .
C70 O27 Dy3 136.4(3) . 2_655
C29 O7 Dy1 128.2(3) . .
C24 O9 Dy2 136.4(3) . .
C2 O16 C1 117.5(4) . .
C78 C77 C76 120.5(6) . .
C33 C34 C35 118.1(6) . .
C56 O18 Dy3 132.8(3) . .
C11 C12 C13 120.3(6) . .
O32 C76 C77 125.5(6) . .
O32 C76 C81 115.1(5) . .
C77 C76 C81 119.4(6) . .
C31 O1 C30 118.0(5) . .
C53 C52 C51 120.7(6) . .
C50 C51 C52 119.2(6) . .
C4 C5 C6 119.2(6) . .
C84 O30 Dy4 133.0(3) . .
O17 C62 C57 116.7(6) . .
O17 C62 C61 123.3(7) . .
C57 C62 C61 120.1(8) . .
C54 O19 Dy3 132.8(3) . .
C60 C59 C58 118.5(8) . .
C92 O26 Dy4 129.0(3) . .
O30 C84 C83 125.1(5) . .
O30 C84 C85 117.1(5) . .
C83 C84 C85 117.7(5) . .
C60 C61 C62 119.0(7) . .
C15 C14 C13 123.0(6) . .
C14 C13 C12 118.2(7) . .
C8 C9 C10 123.9(5) . .
O21 C65 O22 124.2(5) . .
O21 C65 C67 118.6(5) . .
O22 C65 C67 117.1(5) . .
C39 C38 C37 124.0(5) . .
O4 C45 C44 124.0(5) . .
O4 C45 C40 115.6(4) . .
C44 C45 C40 120.4(5) . .
C82 C83 C84 123.2(6) . .
C5 C4 C3 120.9(6) . .
C76 O32 C75 118.0(5) . .
C16 O13 C17 119.3(6) . .
O16 C2 C3 124.3(5) . .
O16 C2 C7 116.2(5) . .
C3 C2 C7 119.4(5) . .
O15 C8 C9 125.4(5) . .
O15 C8 C7 116.1(4) . .
C9 C8 C7 118.5(5) . .
O2 C37 C38 124.8(5) . .
O2 C37 C36 115.7(4) . .
C38 C37 C36 119.5(4) . .
C61 C60 C59 122.2(7) . .
C41 C40 C45 118.7(5) . .
C41 C40 C39 121.7(5) . .
C45 C40 C39 119.5(4) . .
O3 C39 C38 125.2(4) . .
O3 C39 C40 114.8(4) . .
C38 C39 C40 120.0(4) . .
C42 C43 C44 120.6(5) . .
C45 C44 C43 119.8(5) . .
O18 C56 C55 124.8(5) . .
O18 C56 C57 114.8(5) . .
C55 C56 C57 120.1(5) . .
C12 C11 C16 119.8(5) . .
C12 C11 C10 116.8(5) . .
C16 C11 C10 123.5(5) . .
C21 C20 C23 109.8(5) . .
C21 C20 C22 109.6(5) . .
C23 C20 C22 111.0(5) . .
C21 C20 C19 111.0(4) . .
C23 C20 C19 108.6(4) . .
C22 C20 C19 106.9(4) . .
C35 C36 C31 119.4(5) . .
C35 C36 C37 117.5(5) . .
C31 C36 C37 123.1(5) . .
C36 C35 C34 121.1(6) . .
C4 C3 C2 119.9(5) . .
C40 C41 C42 121.0(5) . .
C62 O17 C63 120.2(7) . .
O28 C70 O27 124.7(5) . .
O28 C70 C71 118.1(5) . .
O27 C70 C71 117.2(5) . .
C28 C25 C26 109.5(6) . .
C28 C25 C24 108.2(4) . .
C26 C25 C24 109.6(5) . .
C28 C25 C27 108.6(5) . .
C26 C25 C27 110.2(6) . .
C24 C25 C27 110.8(4) . .
O31 C82 C83 126.0(5) . .
O31 C82 C81 114.1(5) . .
C83 C82 C81 119.9(5) . .
C54 C55 C56 124.0(5) . .
O14 C10 C9 124.8(5) . .
O14 C10 C11 116.5(5) . .
C9 C10 C11 118.5(5) . .
C69 C67 C68 111.0(5) . .
C69 C67 C65 110.8(5) . .
C68 C67 C65 111.5(5) . .
C69 C67 C66 108.6(5) . .
C68 C67 C66 108.5(5) . .
C65 C67 C66 106.3(5) . .
C43 C42 C41 119.6(5) . .
O1 C31 C36 117.1(5) . .
O1 C31 C32 123.3(5) . .
C36 C31 C32 119.5(5) . .
C59 C58 C57 122.0(7) . .
O13 C16 C15 122.6(6) . .
O13 C16 C11 118.0(5) . .
C15 C16 C11 119.4(7) . .
C81 C80 C79 122.0(6) . .
C73 C71 C74 111.7(6) . .
C73 C71 C70 107.9(5) . .
C74 C71 C70 111.3(5) . .
C73 C71 C72 107.7(6) . .
C74 C71 C72 108.2(6) . .
C70 C71 C72 110.0(5) . .
C32 C33 C34 122.5(6) . .
C33 C32 C31 119.5(6) . .
C78 C79 C80 117.9(6) . .
O19 C54 C55 123.9(5) . .
O19 C54 C53 114.6(5) . .
C55 C54 C53 121.4(5) . .
C80 C81 C76 118.9(6) . .
C80 C81 C82 122.6(6) . .
C76 C81 C82 118.3(5) . .
C65 O21 Dy3 133.6(3) . .
C48 O20 C47 117.9(5) . .
C90 O29 C91 118.2(5) . .
O20 C48 C49 123.5(6) . .
O20 C48 C53 117.0(5) . .
C49 C48 C53 119.5(6) . .
C90 C85 C86 118.2(5) . .
C90 C85 C84 124.8(6) . .
C86 C85 C84 117.0(5) . .
C85 C86 C87 121.6(6) . .
O29 C90 C85 117.8(5) . .
O29 C90 C89 122.6(6) . .
C85 C90 C89 119.6(6) . .
C50 C49 C48 120.3(7) . .
C49 C50 C51 121.3(7) . .
C88 C87 C86 119.7(6) . .
C88 C89 C90 121.7(7) . .
C87 C88 C89 119.1(6) . .
C7 C6 C5 121.6(6) . .
C77 C78 C79 121.3(6) . .
C14 C15 C16 119.3(7) . .
O27 Dy3 O21 103.54(13) 2_655 .
O27 Dy3 O24 83.23(12) 2_655 2_655
O21 Dy3 O24 143.85(13) . 2_655
O27 Dy3 O18 77.24(13) 2_655 .
O21 Dy3 O18 73.72(13) . .
O24 Dy3 O18 141.51(12) 2_655 .
O27 Dy3 O25 79.39(12) 2_655 .
O21 Dy3 O25 77.07(12) . .
O24 Dy3 O25 69.27(12) 2_655 .
O18 Dy3 O25 136.70(13) . .
O27 Dy3 O24 145.13(13) 2_655 .
O21 Dy3 O24 85.40(12) . .
O24 Dy3 O24 71.13(13) 2_655 .
O18 Dy3 O24 137.06(13) . .
O25 Dy3 O24 69.77(12) . .
O27 Dy3 O19 145.29(13) 2_655 .
O21 Dy3 O19 81.50(13) . .
O24 Dy3 O19 113.10(12) 2_655 .
O18 Dy3 O19 71.26(13) . .
O25 Dy3 O19 134.40(12) . .
O24 Dy3 O19 68.78(12) . .
O27 Dy3 O23 87.35(13) 2_655 .
O21 Dy3 O23 146.19(13) . .
O24 Dy3 O23 68.36(12) 2_655 .
O18 Dy3 O23 77.82(13) . .
O25 Dy3 O23 136.72(12) . .
O24 Dy3 O23 103.92(12) . .
O19 Dy3 O23 72.28(12) . .
O27 Dy3 Dy3 121.30(9) 2_655 2_655
O21 Dy3 Dy3 122.61(9) . 2_655
O24 Dy3 Dy3 38.09(8) 2_655 2_655
O18 Dy3 Dy3 145.09(10) . 2_655
O25 Dy3 Dy3 78.08(8) . 2_655
O24 Dy3 Dy3 37.39(8) . 2_655
O19 Dy3 Dy3 80.54(8) . 2_655
O23 Dy3 Dy3 74.22(8) . 2_655
O27 Dy3 Dy4 69.30(9) 2_655 2_655
O21 Dy3 Dy4 112.25(9) . 2_655
O24 Dy3 Dy4 36.52(9) 2_655 2_655
O18 Dy3 Dy4 146.51(10) . 2_655
O25 Dy3 Dy4 35.28(8) . 2_655
O24 Dy3 Dy4 76.09(8) . 2_655
O19 Dy3 Dy4 141.13(8) . 2_655
O23 Dy3 Dy4 101.55(9) . 2_655
Dy3 Dy3 Dy4 61.225(10) 2_655 2_655
O27 Dy3 Dy4 115.36(10) 2_655 .
O21 Dy3 Dy4 68.89(9) . .
O24 Dy3 Dy4 76.09(9) 2_655 .
O18 Dy3 Dy4 142.36(9) . .
O25 Dy3 Dy4 35.99(8) . .
O24 Dy3 Dy4 36.48(9) . .
O19 Dy3 Dy4 98.63(8) . .
O23 Dy3 Dy4 135.01(8) . .
Dy3 Dy3 Dy4 60.792(9) 2_655 .
Dy4 Dy3 Dy4 57.938(11) 2_655 .

loop_
_geom_bond_atom_site_label_1
_geom_bond_atom_site_label_2
_geom_bond_distance
_geom_bond_site_symmetry_2
Dy2 O9 2.295(3) .
Dy2 O6 2.311(3) 2_656
Dy2 O11 2.353(3) .
Dy2 O14 2.367(3) .
Dy2 O15 2.379(3) .
Dy2 O11 2.382(3) 2_656
Dy2 O10 2.382(3) .
Dy2 O12 2.479(3) .
Dy2 Dy2 3.7444(7) 2_656
Dy2 Dy1 3.8349(6) .
Dy2 Dy1 3.8390(6) 2_656
Dy1 O5 2.315(3) .
Dy1 O8 2.331(3) .
Dy1 O2 2.351(3) .
Dy1 O3 2.364(3) .
Dy1 O10 2.367(3) 2_656
Dy1 O10 2.371(3) .
Dy1 O11 2.372(3) .
Dy1 O7 2.489(3) .
Dy1 Dy1 3.7548(7) 2_656
Dy1 Dy2 3.8390(6) 2_656
Dy4 O22 2.279(4) .
Dy4 O28 2.303(4) .
Dy4 O25 2.348(3) 2_655
Dy4 O31 2.369(4) .
Dy4 O25 2.389(3) .
Dy4 O30 2.397(4) .
Dy4 O24 2.406(4) .
Dy4 O26 2.466(4) .
Dy4 Dy4 3.7308(7) 2_655
Dy4 Dy3 3.8433(6) 2_655
Dy4 Dy3 3.8595(6) .
O11 Dy2 2.382(3) 2_656
O10 Dy1 2.367(3) 2_656
C19 O6 1.251(6) .
C19 O5 1.266(6) .
C19 C20 1.530(7) .
O24 Dy3 2.342(3) 2_655
O24 Dy3 2.379(3) .
O15 C8 1.285(6) .
C24 O9 1.259(6) .
C24 O8 1.269(6) .
C24 C25 1.528(7) .
O25 Dy4 2.348(3) 2_655
O25 Dy3 2.373(4) .
O14 C10 1.260(6) .
O6 Dy2 2.311(3) 2_656
O23 C64 1.426(7) .
O23 Dy3 2.492(4) .
O3 C39 1.288(6) .
C53 C52 1.391(8) .
C53 C48 1.398(8) .
C53 C54 1.499(8) .
O4 C45 1.372(6) .
O4 C46 1.424(6) .
C7 C6 1.372(8) .
C7 C2 1.413(7) .
C7 C8 1.497(7) .
O28 C70 1.249(7) .
O31 C82 1.308(7) .
O12 C18 1.440(6) .
C57 C62 1.383(9) .
C57 C58 1.389(10) .
C57 C56 1.519(8) .
O22 C65 1.260(6) .
O2 C37 1.262(6) .
O27 C70 1.270(7) .
O27 Dy3 2.330(4) 2_655
O7 C29 1.432(6) .
O16 C2 1.368(6) .
O16 C1 1.420(7) .
C77 C78 1.368(9) .
C77 C76 1.381(9) .
C34 C33 1.378(9) .
C34 C35 1.396(8) .
C30 O1 1.427(7) .
O18 C56 1.261(7) .
O18 Dy3 2.342(4) .
C12 C11 1.384(8) .
C12 C13 1.398(8) .
C76 O32 1.369(7) .
C76 C81 1.405(8) .
O1 C31 1.351(7) .
C52 C51 1.395(10) .
C51 C50 1.371(10) .
C5 C4 1.373(9) .
C5 C6 1.388(8) .
O30 C84 1.292(7) .
C62 O17 1.359(9) .
C62 C61 1.413(10) .
O19 C54 1.293(6) .
O19 Dy3 2.382(4) .
C59 C60 1.360(12) .
C59 C58 1.378(9) .
O26 C92 1.461(7) .
C84 C83 1.415(8) .
C84 C85 1.495(8) .
C61 C60 1.358(12) .
C14 C15 1.354(11) .
C14 C13 1.373(11) .
C9 C8 1.379(7) .
C9 C10 1.416(7) .
C65 O21 1.256(6) .
C65 C67 1.529(7) .
C38 C39 1.378(7) .
C38 C37 1.408(7) .
C45 C44 1.381(7) .
C45 C40 1.401(7) .
C83 C82 1.382(8) .
C4 C3 1.384(9) .
O32 C75 1.415(8) .
O13 C16 1.341(8) .
O13 C17 1.427(7) .
C2 C3 1.393(8) .
C37 C36 1.496(7) .
C73 C71 1.494(10) .
C40 C41 1.384(7) .
C40 C39 1.501(7) .
C63 O17 1.441(9) .
C74 C71 1.495(9) .
C43 C42 1.376(8) .
C43 C44 1.384(8) .
C56 C55 1.404(9) .
C11 C16 1.402(8) .
C11 C10 1.502(7) .
C20 C21 1.523(8) .
C20 C23 1.524(8) .
C20 C22 1.525(8) .
C36 C35 1.394(8) .
C36 C31 1.396(8) .
C41 C42 1.386(8) .
C70 C71 1.539(8) .
C25 C28 1.512(8) .
C25 C26 1.515(8) .
C25 C27 1.528(8) .
C82 C81 1.505(8) .
C55 C54 1.389(8) .
C67 C69 1.498(8) .
C67 C68 1.520(8) .
C67 C66 1.550(9) .
C31 C32 1.404(8) .
C16 C15 1.395(9) .
C80 C81 1.361(9) .
C80 C79 1.404(9) .
C71 C72 1.563(10) .
C33 C32 1.368(9) .
C79 C78 1.373(10) .
O21 Dy3 2.335(4) .
O20 C48 1.357(7) .
O20 C47 1.423(7) .
O29 C90 1.358(8) .
O29 C91 1.427(7) .
C48 C49 1.398(8) .
C85 C90 1.387(9) .
C85 C86 1.395(9) .
C86 C87 1.408(9) .
C90 C89 1.400(9) .
C49 C50 1.364(10) .
C87 C88 1.364(10) .
C89 C88 1.390(10) .
Dy3 O27 2.330(4) 2_655
Dy3 O24 2.342(3) 2_655
Dy3 Dy3 3.7333(7) 2_655
Dy3 Dy4 3.8433(6) 2_655
